data_7130666
loop_
_publ_author_name
'Fujita, Masaki'
'Haketa, Yohei'
'Tanaka, Hiroki'
'Yasuda, Nobuhiro'
'Maeda, Hiromitsu'

_publ_section_title
;
 Ion-pairing assemblies of heteroporphyrin-based \p-electronic cation with
 various counteranions.
;
_journal_issue 71
_journal_name_full 'Chemical communications (Cambridge, England)'
_journal_page_first 9870
_journal_page_last 9873
_journal_paper_doi 10.1039/d2cc02345h
_journal_volume 58
_journal_year 2022
_chemical_formula_moiety 'C44 H28 Cl N3 Ni S, C19 H25 B F2 N2 O2, 2(C Cl4)'
_chemical_formula_sum 'C65 H53 B Cl9 F2 N5 Ni O2 S'
_chemical_formula_weight 1394.75
_space_group_crystal_system monoclinic
_space_group_IT_number 14
_space_group_name_Hall '-P 2ybc'
_space_group_name_H-M_alt 'P 1 21/c 1'
_atom_sites_solution_hydrogens geom
_audit_creation_method SHELXL-2014/7
_audit_update_record
;
2022-04-19 deposited with the CCDC.	2022-08-04 downloaded from the CCDC.
;
_cell_angle_alpha 90
_cell_angle_beta 102.088(18)
_cell_angle_gamma 90
_cell_formula_units_Z 4
_cell_length_a 12.962(9)
_cell_length_b 17.107(12)
_cell_length_c 27.519(15)
_cell_measurement_reflns_used 131879
_cell_measurement_temperature 100(2)
_cell_measurement_theta_max 14.220
_cell_measurement_theta_min 0.879
_cell_volume 5967(7)
_computing_cell_refinement 'Rapid Auto(Rigaku)'
_computing_data_collection 'Rapid Auto(Rigaku)'
_computing_data_reduction 'Rapid Auto(Rigaku)'
_computing_structure_refinement 'SHELXL-2014/7 (Sheldrick, 2014)'
_computing_structure_solution 'SHELXT (Sheldrick, 2014)'
_diffrn_ambient_temperature 100(2)
_diffrn_detector_area_resol_mean 5.814
_diffrn_measured_fraction_theta_full 0.998
_diffrn_measured_fraction_theta_max 0.998
_diffrn_measurement_device_type 'Pilatus3 CdTe 1M'
_diffrn_measurement_method \w
_diffrn_radiation_type Synchrotron
_diffrn_radiation_wavelength 0.4127
_diffrn_reflns_av_R_equivalents 0.0415
_diffrn_reflns_av_unetI/netI 0.0176
_diffrn_reflns_Laue_measured_fraction_full 0.998
_diffrn_reflns_Laue_measured_fraction_max 0.998
_diffrn_reflns_limit_h_max 15
_diffrn_reflns_limit_h_min -15
_diffrn_reflns_limit_k_max 20
_diffrn_reflns_limit_k_min -20
_diffrn_reflns_limit_l_max 32
_diffrn_reflns_limit_l_min -32
_diffrn_reflns_number 131879
_diffrn_reflns_point_group_measured_fraction_full 0.998
_diffrn_reflns_point_group_measured_fraction_max 0.998
_diffrn_reflns_theta_full 14.220
_diffrn_reflns_theta_max 14.220
_diffrn_reflns_theta_min 0.879
_diffrn_source 'BL02B1 beamline SPring-8'
_exptl_absorpt_coefficient_mu 0.190
_exptl_absorpt_correction_T_max 1.0000
_exptl_absorpt_correction_T_min 0.7543
_exptl_absorpt_correction_type multi-scan
_exptl_absorpt_process_details
;
PROCESS-AUTO (1998). Automatic Data Acquisition and Processing Package
for 2D image data. Rigaku Corporation, Tokyo, Japan.
;
_exptl_crystal_colour brown
_exptl_crystal_density_diffrn 1.553
_exptl_crystal_density_meas ?
_exptl_crystal_description block
_exptl_crystal_F_000 2856
_exptl_crystal_size_max 0.100
_exptl_crystal_size_mid 0.050
_exptl_crystal_size_min 0.030
_refine_diff_density_max 1.542
_refine_diff_density_min -2.036
_refine_diff_density_rms 0.156
_refine_ls_extinction_method none
_refine_ls_goodness_of_fit_ref 1.997
_refine_ls_hydrogen_treatment constr
_refine_ls_matrix_type full
_refine_ls_number_parameters 816
_refine_ls_number_reflns 10531
_refine_ls_number_restraints 0
_refine_ls_restrained_S_all 1.997
_refine_ls_R_factor_all 0.1089
_refine_ls_R_factor_gt 0.1067
_refine_ls_shift/su_max 0.002
_refine_ls_shift/su_mean 0.000
_refine_ls_structure_factor_coef Fsqd
_refine_ls_weighting_details 'w=1/[\s^2^(Fo^2^)+(0.2000P)^2^] where P=(Fo^2^+2Fc^2^)/3'
_refine_ls_weighting_scheme calc
_refine_ls_wR_factor_gt 0.3905
_refine_ls_wR_factor_ref 0.3949
_reflns_Friedel_coverage 0.000
_reflns_number_gt 9987
_reflns_number_total 10531
_reflns_threshold_expression 'I > 2\s(I)'
_cod_data_source_file d2cc02345h2.cif
_cod_data_source_block mf-14-2_a
_cod_depositor_comments
;
The following automatic conversions were performed:

data item '_exptl_crystal_density_meas' value 'not measured' was
changed to '?' -- the value is perceived as not measured.

Automatic conversion script
Id: cif_fix_values 7556 2019-12-06 15:28:31Z antanas 
;
_cod_original_sg_symbol_H-M 'P 21/c'
_cod_database_code 7130666
_shelx_shelxl_version_number 2014/7
_shelx_space_group_comment
;
The symmetry employed for this shelxl refinement is uniquely defined
by the following loop, which should always be used as a source of
symmetry information in preference to the above space-group names.
They are only intended as comments.
;
_shelx_estimated_absorpt_t_min 0.981
_shelx_estimated_absorpt_t_max 0.994

loop_
_space_group_symop_operation_xyz
'x, y, z'
'-x, y+1/2, -z+1/2'
'-x, -y, -z'
'x, -y-1/2, z-1/2'

loop_
_atom_site_label
_atom_site_type_symbol
_atom_site_fract_x
_atom_site_fract_y
_atom_site_fract_z
_atom_site_U_iso_or_equiv
_atom_site_adp_type
_atom_site_occupancy
_atom_site_site_symmetry_order
_atom_site_calc_flag
_atom_site_refinement_flags_posn
_atom_site_refinement_flags_adp
_atom_site_refinement_flags_occupancy
_atom_site_disorder_assembly
_atom_site_disorder_group
C1 C 0.7255(6) 0.2681(4) 0.3718(3) 0.0625(16) Uani 1 1 d . . . . .
H1 H 0.7670 0.2276 0.3898 0.075 Uiso 1 1 calc R U . . .
C2 C 0.6590(7) 0.2507(6) 0.3283(3) 0.077(2) Uani 1 1 d . . . . .
H2 H 0.6524 0.1987 0.3158 0.093 Uiso 1 1 calc R U . . .
C3 C 0.6008(5) 0.3114(6) 0.3023(2) 0.075(3) Uani 1 1 d . . . . .
H3 H 0.5547 0.3009 0.2713 0.090 Uiso 1 1 calc R U . . .
C4 C 0.6086(5) 0.3851(5) 0.3204(2) 0.0619(18) Uani 1 1 d . . . . .
H4 H 0.5683 0.4262 0.3025 0.074 Uiso 1 1 calc R U . . .
C5 C 0.6755(4) 0.3997(4) 0.36501(19) 0.0470(12) Uani 1 1 d . . . . .
H5 H 0.6807 0.4511 0.3782 0.056 Uiso 1 1 calc R U . . .
C6 C 0.7344(4) 0.3417(4) 0.39057(18) 0.0423(11) Uani 1 1 d . . . . .
C7 C 0.8076(4) 0.3576(3) 0.43766(18) 0.0363(11) Uani 1 1 d . . . . .
C8 C 0.9090(4) 0.3804(3) 0.43516(17) 0.0334(9) Uani 1 1 d . . . . .
C9 C 0.9414(4) 0.3953(3) 0.39051(17) 0.0385(11) Uani 1 1 d . . . . .
H9 H 0.8985 0.3920 0.3580 0.046 Uiso 1 1 calc R U . . .
C10 C 1.0435(4) 0.4151(3) 0.40175(17) 0.0383(10) Uani 1 1 d . . . . .
H10 H 1.0860 0.4301 0.3791 0.046 Uiso 1 1 calc R U . . .
C11 C 1.0761(4) 0.4091(3) 0.45449(16) 0.0319(9) Uani 1 1 d . . . . .
C12 C 1.1800(4) 0.4138(3) 0.47902(18) 0.0364(10) Uani 1 1 d . . . . .
C13 C 1.2640(4) 0.4133(3) 0.44995(18) 0.0431(12) Uani 1 1 d . . . . .
C14 C 1.2630(5) 0.3585(4) 0.4140(2) 0.0556(16) Uani 1 1 d . . . . .
H14 H 1.2090 0.3201 0.4067 0.067 Uiso 1 1 calc R U . . .
C15 C 1.3443(7) 0.3612(7) 0.3886(3) 0.087(3) Uani 1 1 d . . . . .
H15 H 1.3446 0.3241 0.3630 0.104 Uiso 1 1 calc R U . . .
C16 C 1.4188(7) 0.4111(9) 0.3978(3) 0.107(4) Uani 1 1 d . . . . .
H16 H 1.4749 0.4081 0.3805 0.129 Uiso 1 1 calc R U . . .
C17 C 1.4196(6) 0.4698(7) 0.4327(3) 0.087(3) Uani 1 1 d . . . . .
H17 H 1.4718 0.5097 0.4377 0.105 Uiso 1 1 calc R U . . .
C18 C 1.3424(5) 0.4676(5) 0.4593(2) 0.0593(16) Uani 1 1 d . . . . .
H18 H 1.3432 0.5047 0.4851 0.071 Uiso 1 1 calc R U . . .
C19 C 1.2112(4) 0.4131(3) 0.52874(18) 0.0359(10) Uani 1 1 d . . . . .
C20 C 1.3086(4) 0.3908(3) 0.55863(19) 0.0396(11) Uani 1 1 d . . . . .
H20 H 1.3710 0.3835 0.5462 0.048 Uiso 1 1 calc R U . . .
C21 C 1.3043(4) 0.3807(3) 0.60711(19) 0.0402(11) Uani 1 1 d . . . . .
H21 H 1.3634 0.3653 0.6319 0.048 Uiso 1 1 calc R U . . .
C22 C 1.2049(4) 0.3951(3) 0.61719(17) 0.0386(11) Uani 1 1 d . . . . .
C23 C 1.1666(4) 0.3759(3) 0.65883(18) 0.0413(11) Uani 1 1 d . . . . .
C24 C 1.2444(5) 0.3641(4) 0.70486(19) 0.0455(13) Uani 1 1 d . . . . .
C25 C 1.3049(5) 0.4234(5) 0.7259(2) 0.0624(17) Uani 1 1 d . . . . .
H25 H 1.2971 0.4734 0.7105 0.075 Uiso 1 1 calc R U . . .
C26 C 1.3780(6) 0.4129(7) 0.7692(3) 0.080(3) Uani 1 1 d . . . . .
H26 H 1.4206 0.4551 0.7843 0.096 Uiso 1 1 calc R U . . .
C27 C 1.3882(6) 0.3396(8) 0.7904(2) 0.093(3) Uani 1 1 d . . . . .
H27 H 1.4381 0.3313 0.8206 0.112 Uiso 1 1 calc R U . . .
C28 C 1.3284(7) 0.2797(7) 0.7690(3) 0.083(3) Uani 1 1 d . . . . .
H28 H 1.3372 0.2292 0.7836 0.099 Uiso 1 1 calc R U . . .
C29 C 1.2559(6) 0.2916(5) 0.7267(2) 0.0629(17) Uani 1 1 d . . . . .
H29 H 1.2127 0.2495 0.7119 0.076 Uiso 1 1 calc R U . . .
C30 C 1.0600(5) 0.3692(3) 0.65889(19) 0.0424(12) Uani 1 1 d . . . . .
C31 C 1.0216(5) 0.3577(4) 0.7025(2) 0.0492(14) Uani 1 1 d . . . . .
H31 H 1.0624 0.3543 0.7354 0.059 Uiso 1 1 calc R U . . .
C32 C 0.9174(4) 0.3523(4) 0.6888(2) 0.0465(13) Uani 1 1 d . . . . .
H32 H 0.8700 0.3465 0.7106 0.056 Uiso 1 1 calc R U . . .
C33 C 0.8888(4) 0.3568(3) 0.63644(19) 0.0412(12) Uani 1 1 d . . . . .
C34 C 0.7885(4) 0.3473(3) 0.60954(18) 0.0389(11) Uani 1 1 d . . . . .
C35 C 0.7010(4) 0.3403(4) 0.63802(19) 0.0453(12) Uani 1 1 d . . . . .
C36 C 0.6466(5) 0.2742(4) 0.6366(2) 0.0575(15) Uani 1 1 d . . . . .
H36 H 0.6597 0.2324 0.6160 0.069 Uiso 1 1 calc R U . . .
C37 C 0.5709(5) 0.2660(5) 0.6651(3) 0.071(2) Uani 1 1 d . . . . .
H37 H 0.5341 0.2179 0.6652 0.085 Uiso 1 1 calc R U . . .
C38 C 0.5501(6) 0.3258(6) 0.6924(2) 0.069(2) Uani 1 1 d . . . . .
H38 H 0.4977 0.3206 0.7117 0.082 Uiso 1 1 calc R U . . .
C39 C 0.6025(6) 0.3934(7) 0.6928(2) 0.075(2) Uani 1 1 d . . . . .
H39 H 0.5872 0.4358 0.7125 0.089 Uiso 1 1 calc R U . . .
C40 C 0.6791(5) 0.4017(5) 0.6646(2) 0.0582(16) Uani 1 1 d . . . . .
H40 H 0.7154 0.4499 0.6641 0.070 Uiso 1 1 calc R U . . .
C41 C 0.7605(4) 0.3448(3) 0.55859(18) 0.0400(11) Uani 1 1 d . . . . .
C42 C 0.6570(4) 0.3350(4) 0.5302(2) 0.0468(12) Uani 1 1 d . . . . .
H42 H 0.5947 0.3285 0.5429 0.056 Uiso 1 1 calc R U . . .
C43 C 0.6627(4) 0.3367(4) 0.48277(19) 0.0444(12) Uani 1 1 d . . . . .
H43 H 0.6052 0.3313 0.4552 0.053 Uiso 1 1 calc R U . . .
C44 C 0.7697(4) 0.3480(3) 0.48031(19) 0.0383(10) Uani 1 1 d . . . . .
N1 N 0.9902(3) 0.3902(2) 0.47411(14) 0.0317(8) Uani 1 1 d . . . . .
Ni1 Ni 0.97994(5) 0.36192(3) 0.54429(2) 0.0313(3) Uani 1 1 d . . . . .
Cl1 Cl 1.05855(11) 0.24437(7) 0.53937(5) 0.0449(4) Uani 1 1 d . . . . .
C45 C 0.3609(6) 0.3023(4) 0.0060(3) 0.0567(15) Uani 1 1 d . . . . .
H45 H 0.3348 0.2743 -0.0238 0.068 Uiso 1 1 calc R U . . .
C46 C 0.4550(6) 0.3387(4) 0.0170(3) 0.0602(15) Uani 1 1 d . . . . .
C47 C 0.5346(6) 0.3432(5) -0.0149(3) 0.0604(15) Uani 1 1 d . . . . .
H47 H 0.5576 0.3982 -0.0162 0.072 Uiso 1 1 calc R U . . .
H47A H 0.5971 0.3120 0.0007 0.072 Uiso 1 1 calc R U . . .
C48 C 0.4954(7) 0.3147(6) -0.0662(3) 0.079(2) Uani 1 1 d . . . . .
H48 H 0.4822 0.2584 -0.0656 0.119 Uiso 1 1 calc R U . . .
H48A H 0.5484 0.3251 -0.0861 0.119 Uiso 1 1 calc R U . . .
H48B H 0.4297 0.3419 -0.0809 0.119 Uiso 1 1 calc R U . . .
C49 C 0.4640(7) 0.3708(7) 0.0649(3) 0.087(3) Uani 1 1 d . . . . .
C50 C 0.5577(7) 0.4047(6) 0.0928(4) 0.085(2) Uani 1 1 d . . . . .
H50 H 0.6197 0.3847 0.0809 0.103 Uiso 1 1 calc R U . . .
H50A H 0.5662 0.3908 0.1283 0.103 Uiso 1 1 calc R U . . .
C51 C 0.5506(9) 0.4880(7) 0.0868(4) 0.099(3) Uani 1 1 d . . . . .
H51 H 0.5465 0.5013 0.0518 0.149 Uiso 1 1 calc R U . . .
H51A H 0.6133 0.5125 0.1073 0.149 Uiso 1 1 calc R U . . .
H51B H 0.4874 0.5070 0.0973 0.149 Uiso 1 1 calc R U . . .
C52 C 0.3667(6) 0.3560(5) 0.0777(3) 0.071(2) Uani 1 1 d . . . . .
C53 C 0.3330(6) 0.3754(6) 0.1212(3) 0.077(2) Uani 1 1 d . . . . .
C54 C 0.2339(7) 0.3586(6) 0.1274(3) 0.076(2) Uani 1 1 d . . . . .
H54 H 0.1927 0.3210 0.1064 0.091 Uiso 1 1 calc R U . . .
C55 C 0.1931(5) 0.3948(4) 0.1631(2) 0.0574(15) Uani 1 1 d . . . . .
C56 C 0.0878(5) 0.3841(4) 0.1684(2) 0.0537(14) Uani 1 1 d . . . . .
C57 C 0.0356(6) 0.4119(4) 0.2039(3) 0.0614(16) Uani 1 1 d . . . . .
C58 C 0.0815(7) 0.4572(5) 0.2486(3) 0.077(2) Uani 1 1 d . . . . .
H58 H 0.1245 0.5004 0.2394 0.092 Uiso 1 1 calc R U . . .
H58A H 0.0239 0.4807 0.2624 0.092 Uiso 1 1 calc R U . . .
C59 C 0.1474(9) 0.4088(6) 0.2866(3) 0.087(3) Uani 1 1 d . . . . .
H59 H 0.1105 0.3598 0.2903 0.131 Uiso 1 1 calc R U . . .
H59A H 0.1619 0.4369 0.3183 0.131 Uiso 1 1 calc R U . . .
H59B H 0.2141 0.3971 0.2767 0.131 Uiso 1 1 calc R U . . .
C60 C -0.0700(7) 0.3883(6) 0.1881(3) 0.081(2) Uani 1 1 d . . . . .
C61 C -0.1613(10) 0.4050(9) 0.2114(6) 0.115(4) Uani 1 1 d . . . . .
H61 H -0.1530 0.4578 0.2264 0.137 Uiso 1 1 calc R U . . .
H61A H -0.2270 0.4047 0.1854 0.137 Uiso 1 1 calc R U . . .
C62 C -0.1693(12) 0.3531(8) 0.2460(6) 0.123(4) Uani 1 1 d . . . . .
H62 H -0.1750 0.3006 0.2315 0.185 Uiso 1 1 calc R U . . .
H62A H -0.2322 0.3644 0.2593 0.185 Uiso 1 1 calc R U . . .
H62B H -0.1065 0.3560 0.2729 0.185 Uiso 1 1 calc R U . . .
C63 C -0.0743(6) 0.3436(5) 0.1471(4) 0.075(2) Uani 1 1 d . . . . .
H63 H -0.1354 0.3172 0.1296 0.091 Uiso 1 1 calc R U . . .
N5 N 0.3095(4) 0.3111(3) 0.0430(2) 0.0545(12) Uani 1 1 d . . . . .
H5A H 0.2479 0.2904 0.0442 0.065 Uiso 1 1 calc R U . . .
N6 N 0.0191(5) 0.3421(3) 0.1351(2) 0.0584(13) Uani 1 1 d . . . . .
H6 H 0.0341 0.3175 0.1093 0.070 Uiso 1 1 calc R U . . .
B1 B 0.3594(9) 0.4550(11) 0.1951(4) 0.112(5) Uani 1 1 d . . . . .
O1 O 0.3949(4) 0.4180(5) 0.1528(2) 0.096(2) Uani 1 1 d . . . . .
O2 O 0.2514(4) 0.4406(4) 0.19505(18) 0.0802(17) Uani 1 1 d . . . . .
F1 F 0.3672(7) 0.5389(6) 0.1907(3) 0.147(4) Uani 1 1 d . . . . .
F2 F 0.4182(4) 0.4383(6) 0.2337(2) 0.134(3) Uani 1 1 d . . . . .
C64 C 0.1972(10) 0.5356(7) 0.0260(5) 0.112(4) Uani 1 1 d . . . . .
Cl2 Cl 0.2710(3) 0.49712(19) -0.01218(15) 0.1233(11) Uani 1 1 d . . . . .
Cl3 Cl 0.1048(3) 0.4635(2) 0.03442(18) 0.1384(14) Uani 1 1 d . . . . .
C65 C -0.0523(8) 0.6526(5) 0.1318(3) 0.080(2) Uani 1 1 d . . . . .
Cl4 Cl -0.0645(10) 0.6880(7) 0.0735(5) 0.064(3) Uani 0.605(9) 1 d . . P A 1
Cl6 Cl -0.1771(4) 0.6645(4) 0.14940(19) 0.110(2) Uani 0.605(9) 1 d . . P A 1
Cl7 Cl 0.0297(6) 0.7067(5) 0.1747(2) 0.123(3) Uani 0.605(9) 1 d . . P A 1
Cl10 Cl -0.0206(8) 0.5598(3) 0.1364(3) 0.140(3) Uani 0.605(9) 1 d . . P A 1
Cl8 Cl 0.1328(3) 0.62026(19) 0.00220(15) 0.1168(10) Uani 1 1 d . . . . .
Cl9 Cl 0.2740(2) 0.55757(17) 0.08357(14) 0.1118(10) Uani 1 1 d . . . . .
Cl11 Cl 0.0871(9) 0.6215(9) 0.1590(4) 0.158(6) Uani 0.395(9) 1 d . . P A 2
Cl12 Cl -0.116(2) 0.5812(17) 0.1346(9) 0.33(2) Uani 0.395(9) 1 d . . P A 2
Cl13 Cl -0.046(3) 0.7213(7) 0.1738(4) 0.275(16) Uani 0.395(9) 1 d . . P A 2
Cl14 Cl -0.0415(16) 0.6960(10) 0.0763(6) 0.064(4) Uani 0.395(9) 1 d . . P A 2
N3 N 0.9781(3) 0.3675(3) 0.61836(15) 0.0375(9) Uani 1 1 d . . . . .
S1 S 1.12594(10) 0.43527(7) 0.56614(4) 0.0368(4) Uani 1 1 d . . . . .
N8 N 0.8289(3) 0.3530(2) 0.52741(14) 0.0347(9) Uani 1 1 d . . . . .

loop_
_atom_site_aniso_label
_atom_site_aniso_U_11
_atom_site_aniso_U_22
_atom_site_aniso_U_33
_atom_site_aniso_U_23
_atom_site_aniso_U_13
_atom_site_aniso_U_12
C1 0.066(4) 0.056(3) 0.059(4) -0.011(3) -0.003(3) -0.012(3)
C2 0.073(5) 0.104(6) 0.056(4) -0.034(4) 0.016(4) -0.026(4)
C3 0.040(3) 0.147(8) 0.037(3) -0.026(4) 0.003(3) -0.033(4)
C4 0.042(3) 0.113(6) 0.026(3) 0.003(3) -0.003(2) -0.008(3)
C5 0.040(3) 0.068(3) 0.031(3) -0.001(2) 0.003(2) -0.009(2)
C6 0.035(3) 0.066(3) 0.024(2) -0.005(2) 0.0026(19) -0.006(2)
C7 0.039(3) 0.044(3) 0.023(2) -0.0046(17) -0.002(2) -0.0031(18)
C8 0.038(2) 0.039(2) 0.022(2) -0.0040(17) 0.0026(18) -0.0015(19)
C9 0.040(3) 0.052(3) 0.021(2) -0.0004(19) 0.0019(18) 0.005(2)
C10 0.043(3) 0.049(3) 0.024(2) -0.0012(19) 0.0087(19) 0.005(2)
C11 0.037(2) 0.035(2) 0.023(2) 0.0014(17) 0.0057(17) 0.0001(18)
C12 0.035(2) 0.043(2) 0.034(2) -0.0040(19) 0.015(2) -0.0052(19)
C13 0.040(3) 0.064(3) 0.027(2) 0.010(2) 0.009(2) 0.007(2)
C14 0.042(3) 0.090(5) 0.034(3) -0.009(3) 0.008(2) 0.016(3)
C15 0.052(4) 0.168(10) 0.042(4) -0.004(4) 0.015(3) 0.036(5)
C16 0.046(4) 0.228(14) 0.052(5) 0.047(7) 0.019(4) 0.029(6)
C17 0.044(4) 0.150(8) 0.064(5) 0.051(5) 0.002(3) -0.014(4)
C18 0.043(3) 0.085(4) 0.050(3) 0.029(3) 0.009(3) -0.005(3)
C19 0.034(2) 0.041(2) 0.033(2) -0.0019(18) 0.0078(19) -0.0021(18)
C20 0.033(2) 0.052(3) 0.034(3) -0.002(2) 0.006(2) -0.002(2)
C21 0.036(3) 0.056(3) 0.027(2) 0.000(2) 0.0050(19) -0.003(2)
C22 0.034(2) 0.053(3) 0.026(2) -0.0026(19) -0.0009(18) -0.002(2)
C23 0.043(3) 0.055(3) 0.023(2) -0.003(2) 0.000(2) 0.005(2)
C24 0.039(3) 0.078(4) 0.019(2) 0.004(2) 0.006(2) -0.001(2)
C25 0.045(3) 0.106(5) 0.032(3) -0.011(3) 0.000(2) -0.006(3)
C26 0.046(3) 0.159(9) 0.033(3) -0.021(4) 0.002(3) -0.023(4)
C27 0.053(4) 0.207(11) 0.019(3) 0.019(5) 0.008(3) 0.016(6)
C28 0.072(5) 0.136(8) 0.034(3) 0.028(4) -0.001(3) 0.020(5)
C29 0.054(4) 0.090(5) 0.043(3) 0.018(3) 0.005(3) 0.017(3)
C30 0.046(3) 0.062(3) 0.020(2) 0.0002(19) 0.009(2) 0.000(2)
C31 0.046(3) 0.080(4) 0.021(2) -0.001(2) 0.005(2) -0.001(3)
C32 0.039(3) 0.078(4) 0.024(2) 0.000(2) 0.011(2) -0.002(2)
C33 0.041(3) 0.057(3) 0.027(3) 0.0031(19) 0.009(2) 0.001(2)
C34 0.039(3) 0.054(3) 0.027(2) 0.003(2) 0.014(2) 0.004(2)
C35 0.037(3) 0.074(3) 0.025(2) 0.004(2) 0.005(2) 0.000(2)
C36 0.050(3) 0.078(4) 0.051(3) 0.009(3) 0.027(3) 0.008(3)
C37 0.048(3) 0.107(6) 0.064(4) 0.028(4) 0.029(3) 0.005(4)
C38 0.049(3) 0.128(7) 0.032(3) 0.018(4) 0.015(3) 0.028(4)
C39 0.048(3) 0.143(8) 0.032(3) -0.004(4) 0.008(3) 0.032(5)
C40 0.038(3) 0.100(5) 0.037(3) -0.008(3) 0.009(2) 0.012(3)
C41 0.034(2) 0.060(3) 0.026(2) -0.003(2) 0.006(2) -0.002(2)
C42 0.030(2) 0.072(3) 0.038(3) -0.006(2) 0.005(2) -0.004(2)
C43 0.032(2) 0.069(3) 0.030(3) 0.003(2) 0.0007(19) -0.005(2)
C44 0.038(3) 0.050(3) 0.028(2) -0.0033(19) 0.009(2) -0.001(2)
N1 0.0281(18) 0.043(2) 0.0239(18) 0.0059(15) 0.0050(14) 0.0069(15)
Ni1 0.0333(5) 0.0387(5) 0.0212(4) -0.00023(19) 0.0041(3) 0.0010(2)
Cl1 0.0525(8) 0.0444(7) 0.0379(7) 0.0033(5) 0.0099(6) 0.0110(5)
C45 0.063(4) 0.052(3) 0.059(4) -0.002(3) 0.021(3) 0.002(3)
C46 0.069(4) 0.063(3) 0.051(3) -0.002(3) 0.018(3) 0.007(3)
C47 0.054(4) 0.074(4) 0.056(4) 0.001(3) 0.018(3) 0.001(3)
C48 0.078(5) 0.102(6) 0.064(5) -0.003(4) 0.028(4) 0.009(4)
C49 0.064(5) 0.142(8) 0.055(4) -0.021(5) 0.017(4) -0.025(5)
C50 0.061(4) 0.085(5) 0.109(7) -0.006(5) 0.016(4) 0.002(4)
C51 0.096(7) 0.115(8) 0.093(6) 0.018(6) 0.034(5) 0.025(6)
C52 0.062(4) 0.103(6) 0.051(4) -0.019(3) 0.021(3) -0.025(4)
C53 0.058(4) 0.116(6) 0.057(4) -0.025(4) 0.011(3) -0.025(4)
C54 0.065(4) 0.116(6) 0.051(4) -0.024(4) 0.022(3) -0.032(4)
C55 0.054(3) 0.080(4) 0.037(3) -0.015(3) 0.007(3) -0.015(3)
C56 0.059(4) 0.057(3) 0.047(3) -0.009(3) 0.017(3) -0.011(3)
C57 0.070(4) 0.058(3) 0.059(4) -0.011(3) 0.021(3) 0.001(3)
C58 0.087(5) 0.082(5) 0.068(5) -0.011(4) 0.029(4) -0.016(4)
C59 0.113(7) 0.111(6) 0.040(4) -0.005(4) 0.024(4) -0.014(5)
C60 0.077(5) 0.092(5) 0.081(5) -0.013(4) 0.031(4) -0.010(4)
C61 0.086(7) 0.127(9) 0.138(10) -0.031(8) 0.040(7) -0.013(6)
C62 0.118(10) 0.104(8) 0.153(13) -0.023(8) 0.042(9) -0.020(7)
C63 0.052(4) 0.083(5) 0.092(6) -0.034(4) 0.016(4) -0.013(4)
N5 0.052(3) 0.058(3) 0.054(3) -0.007(2) 0.013(2) -0.008(2)
N6 0.067(3) 0.064(3) 0.045(3) -0.019(2) 0.014(2) -0.014(3)
B1 0.072(6) 0.200(15) 0.068(6) -0.059(8) 0.026(5) -0.067(8)
O1 0.057(3) 0.171(7) 0.056(3) -0.045(4) 0.007(2) -0.026(4)
O2 0.057(3) 0.137(5) 0.046(2) -0.036(3) 0.009(2) -0.035(3)
F1 0.140(6) 0.208(8) 0.111(5) -0.065(5) 0.066(5) -0.088(6)
F2 0.057(3) 0.284(10) 0.057(3) -0.034(4) 0.004(2) 0.005(4)
C64 0.112(8) 0.091(7) 0.121(9) 0.007(6) -0.003(7) -0.008(6)
Cl2 0.120(2) 0.1007(19) 0.151(3) -0.0207(18) 0.033(2) 0.0074(16)
Cl3 0.100(2) 0.119(2) 0.178(4) 0.027(2) -0.009(2) -0.0183(17)
C65 0.104(6) 0.070(4) 0.068(5) 0.021(4) 0.021(5) 0.003(4)
Cl4 0.064(3) 0.079(6) 0.051(3) -0.004(3) 0.0118(19) 0.003(3)
Cl6 0.097(3) 0.150(5) 0.098(3) 0.063(3) 0.056(3) 0.033(3)
Cl7 0.136(5) 0.166(8) 0.052(3) 0.025(3) -0.013(3) -0.066(5)
Cl10 0.219(9) 0.082(3) 0.127(4) 0.039(3) 0.056(5) 0.053(4)
Cl8 0.0984(19) 0.1006(18) 0.150(3) 0.0184(18) 0.0217(19) 0.0183(15)
Cl9 0.0933(17) 0.0899(16) 0.145(3) -0.0169(16) 0.0083(17) 0.0044(13)
Cl11 0.132(7) 0.207(13) 0.114(7) 0.094(8) -0.024(6) -0.038(8)
Cl12 0.27(3) 0.38(3) 0.28(2) 0.24(2) -0.074(19) -0.22(3)
Cl13 0.69(5) 0.099(6) 0.071(6) 0.035(5) 0.151(15) 0.106(16)
Cl14 0.105(12) 0.050(3) 0.039(4) 0.013(3) 0.018(5) -0.015(5)
N3 0.031(2) 0.063(3) 0.0187(19) -0.0053(16) 0.0056(16) 0.0013(17)
S1 0.0397(7) 0.0447(7) 0.0252(6) -0.0024(4) 0.0048(5) -0.0013(5)
N8 0.032(2) 0.053(2) 0.0192(18) 0.0023(15) 0.0045(15) 0.0020(16)

loop_
_atom_type_symbol
_atom_type_description
_atom_type_scat_dispersion_real
_atom_type_scat_dispersion_imag
_atom_type_scat_source
C C -0.0001 0.0005 'International Tables Vol C Tables 4.2.6.8 and 6.1.1.4'
H H 0.0000 0.0000 'International Tables Vol C Tables 4.2.6.8 and 6.1.1.4'
O O 0.0017 0.0018 'International Tables Vol C Tables 4.2.6.8 and 6.1.1.4'
N N 0.0004 0.0010 'International Tables Vol C Tables 4.2.6.8 and 6.1.1.4'
B B -0.0001 0.0002 'International Tables Vol C Tables 4.2.6.8 and 6.1.1.4'
Cl Cl 0.0553 0.0529 'International Tables Vol C Tables 4.2.6.8 and 6.1.1.4'
F F 0.0038 0.0031 'International Tables Vol C Tables 4.2.6.8 and 6.1.1.4'
Ni Ni 0.2301 0.4095 'International Tables Vol C Tables 4.2.6.8 and 6.1.1.4'
S S 0.0443 0.0408 'International Tables Vol C Tables 4.2.6.8 and 6.1.1.4'

loop_
_geom_angle_atom_site_label_1
_geom_angle_atom_site_label_2
_geom_angle_atom_site_label_3
_geom_angle
_geom_angle_site_symmetry_1
_geom_angle_site_symmetry_3
_geom_angle_publ_flag
C2 C1 C6 121.9(8) . . ?
C1 C2 C3 117.8(8) . . ?
C4 C3 C2 121.1(6) . . ?
C3 C4 C5 119.0(7) . . ?
C6 C5 C4 121.0(7) . . ?
C1 C6 C5 119.2(5) . . ?
C1 C6 C7 119.8(6) . . ?
C5 C6 C7 121.0(5) . . ?
C44 C7 C8 126.0(5) . . ?
C44 C7 C6 116.9(5) . . ?
C8 C7 C6 117.0(4) . . ?
N1 C8 C7 125.9(4) . . ?
N1 C8 C9 110.3(4) . . ?
C7 C8 C9 123.8(4) . . ?
C10 C9 C8 107.9(4) . . ?
C9 C10 C11 106.6(4) . . ?
N1 C11 C12 127.7(4) . . ?
N1 C11 C10 108.9(4) . . ?
C12 C11 C10 123.0(4) . . ?
C19 C12 C11 123.6(4) . . ?
C19 C12 C13 116.9(5) . . ?
C11 C12 C13 119.3(4) . . ?
C18 C13 C14 120.0(6) . . ?
C18 C13 C12 119.9(5) . . ?
C14 C13 C12 120.1(5) . . ?
C13 C14 C15 116.9(7) . . ?
C16 C15 C14 123.2(9) . . ?
C15 C16 C17 121.2(7) . . ?
C18 C17 C16 116.9(9) . . ?
C13 C18 C17 121.4(8) . . ?
C12 C19 C20 129.8(5) . . ?
C12 C19 S1 121.2(4) . . ?
C20 C19 S1 108.9(4) . . ?
C21 C20 C19 113.1(5) . . ?
C20 C21 C22 113.8(5) . . ?
C23 C22 C21 129.1(5) . . ?
C23 C22 S1 121.6(4) . . ?
C21 C22 S1 109.1(4) . . ?
C22 C23 C30 123.5(5) . . ?
C22 C23 C24 116.8(5) . . ?
C30 C23 C24 119.7(5) . . ?
C25 C24 C29 119.8(6) . . ?
C25 C24 C23 120.4(6) . . ?
C29 C24 C23 119.8(6) . . ?
C24 C25 C26 120.9(8) . . ?
C25 C26 C27 118.4(8) . . ?
C28 C27 C26 120.8(7) . . ?
C27 C28 C29 119.8(9) . . ?
C28 C29 C24 120.4(8) . . ?
N3 C30 C23 127.1(5) . . ?
N3 C30 C31 109.8(5) . . ?
C23 C30 C31 122.9(5) . . ?
C32 C31 C30 106.8(5) . . ?
C31 C32 C33 108.6(5) . . ?
N3 C33 C34 127.1(5) . . ?
N3 C33 C32 108.5(5) . . ?
C34 C33 C32 124.3(5) . . ?
C33 C34 C41 125.1(5) . . ?
C33 C34 C35 117.4(4) . . ?
C41 C34 C35 117.4(5) . . ?
C36 C35 C40 120.7(5) . . ?
C36 C35 C34 120.2(5) . . ?
C40 C35 C34 119.1(6) . . ?
C35 C36 C37 120.3(7) . . ?
C38 C37 C36 119.4(8) . . ?
C37 C38 C39 120.5(6) . . ?
C38 C39 C40 120.2(8) . . ?
C35 C40 C39 118.7(8) . . ?
N8 C41 C34 124.9(5) . . ?
N8 C41 C42 109.4(4) . . ?
C34 C41 C42 125.7(5) . . ?
C43 C42 C41 107.4(5) . . ?
C42 C43 C44 107.9(5) . . ?
N8 C44 C7 125.0(5) . . ?
N8 C44 C43 109.0(4) . . ?
C7 C44 C43 125.9(5) . . ?
C8 N1 C11 106.2(4) . . ?
C8 N1 Ni1 122.3(3) . . ?
C11 N1 Ni1 130.7(3) . . ?
N8 Ni1 N1 93.20(16) . . ?
N8 Ni1 N3 91.18(17) . . ?
N1 Ni1 N3 163.20(18) . . ?
N8 Ni1 S1 150.26(14) . . ?
N1 Ni1 S1 84.36(12) . . ?
N3 Ni1 S1 83.81(13) . . ?
N8 Ni1 Cl1 111.24(14) . . ?
N1 Ni1 Cl1 91.99(12) . . ?
N3 Ni1 Cl1 101.52(13) . . ?
S1 Ni1 Cl1 98.47(7) . . ?
N5 C45 C46 110.4(6) . . ?
C45 C46 C49 106.6(6) . . ?
C45 C46 C47 126.7(6) . . ?
C49 C46 C47 126.7(7) . . ?
C48 C47 C46 113.8(6) . . ?
C52 C49 C46 105.2(7) . . ?
C52 C49 C50 130.7(8) . . ?
C46 C49 C50 124.0(8) . . ?
C49 C50 C51 108.5(10) . . ?
N5 C52 C53 121.8(7) . . ?
N5 C52 C49 108.7(6) . . ?
C53 C52 C49 129.1(7) . . ?
O1 C53 C54 120.7(7) . . ?
O1 C53 C52 116.9(7) . . ?
C54 C53 C52 121.9(7) . . ?
C55 C54 C53 120.9(7) . . ?
O2 C55 C54 120.4(6) . . ?
O2 C55 C56 116.5(6) . . ?
C54 C55 C56 123.0(6) . . ?
N6 C56 C57 108.2(6) . . ?
N6 C56 C55 120.9(6) . . ?
C57 C56 C55 130.8(6) . . ?
C56 C57 C60 105.8(6) . . ?
C56 C57 C58 126.8(7) . . ?
C60 C57 C58 127.4(7) . . ?
C59 C58 C57 111.9(8) . . ?
C63 C60 C57 106.7(7) . . ?
C63 C60 C61 124.8(9) . . ?
C57 C60 C61 128.5(9) . . ?
C62 C61 C60 111.7(13) . . ?
N6 C63 C60 109.9(7) . . ?
C52 N5 C45 108.7(6) . . ?
C63 N6 C56 109.2(6) . . ?
F2 B1 O2 113.5(10) . . ?
F2 B1 F1 105.4(9) . . ?
O2 B1 F1 105.0(12) . . ?
F2 B1 O1 110.4(13) . . ?
O2 B1 O1 113.2(7) . . ?
F1 B1 O1 108.7(10) . . ?
C53 O1 B1 121.5(7) . . ?
C55 O2 B1 122.7(7) . . ?
Cl2 C64 Cl9 111.2(7) . . ?
Cl2 C64 Cl8 112.3(8) . . ?
Cl9 C64 Cl8 107.8(7) . . ?
Cl2 C64 Cl3 107.2(7) . . ?
Cl9 C64 Cl3 108.0(8) . . ?
Cl8 C64 Cl3 110.3(7) . . ?
Cl12 C65 Cl13 119.9(18) . . ?
Cl10 C65 Cl7 111.5(7) . . ?
Cl10 C65 Cl4 113.1(7) . . ?
Cl7 C65 Cl4 112.8(7) . . ?
Cl12 C65 Cl14 123.2(13) . . ?
Cl13 C65 Cl14 108.3(9) . . ?
Cl10 C65 Cl6 108.3(6) . . ?
Cl7 C65 Cl6 102.8(6) . . ?
Cl4 C65 Cl6 107.8(7) . . ?
Cl12 C65 Cl11 104.3(13) . . ?
Cl13 C65 Cl11 91.2(12) . . ?
Cl14 C65 Cl11 102.9(9) . . ?
C33 N3 C30 106.1(4) . . ?
C33 N3 Ni1 123.0(4) . . ?
C30 N3 Ni1 130.0(3) . . ?
C22 S1 C19 93.1(2) . . ?
C22 S1 Ni1 108.85(19) . . ?
C19 S1 Ni1 109.32(18) . . ?
C41 N8 C44 106.3(4) . . ?
C41 N8 Ni1 128.3(3) . . ?
C44 N8 Ni1 125.2(3) . . ?

loop_
_geom_bond_atom_site_label_1
_geom_bond_atom_site_label_2
_geom_bond_distance
_geom_bond_site_symmetry_2
_geom_bond_publ_flag
C1 C2 1.355(10) . ?
C1 C6 1.357(9) . ?
C2 C3 1.390(14) . ?
C3 C4 1.352(13) . ?
C4 C5 1.369(8) . ?
C5 C6 1.354(9) . ?
C6 C7 1.463(7) . ?
C7 C44 1.374(7) . ?
C7 C8 1.386(7) . ?
C8 N1 1.346(6) . ?
C8 C9 1.403(7) . ?
C9 C10 1.337(8) . ?
C10 C11 1.428(6) . ?
C11 N1 1.374(6) . ?
C11 C12 1.377(7) . ?
C12 C19 1.343(7) . ?
C12 C13 1.479(6) . ?
C13 C18 1.361(9) . ?
C13 C14 1.361(9) . ?
C14 C15 1.382(10) . ?
C15 C16 1.274(17) . ?
C16 C17 1.386(18) . ?
C17 C18 1.361(11) . ?
C19 C20 1.407(7) . ?
C19 S1 1.703(5) . ?
C20 C21 1.358(7) . ?
C21 C22 1.395(7) . ?
C22 C23 1.380(7) . ?
C22 S1 1.700(5) . ?
C23 C30 1.387(8) . ?
C23 C24 1.458(7) . ?
C24 C25 1.337(10) . ?
C24 C29 1.372(10) . ?
C25 C26 1.372(10) . ?
C26 C27 1.378(16) . ?
C27 C28 1.344(16) . ?
C28 C29 1.351(10) . ?
C30 N3 1.370(7) . ?
C30 C31 1.405(7) . ?
C31 C32 1.327(9) . ?
C32 C33 1.413(8) . ?
C33 N3 1.365(7) . ?
C33 C34 1.365(8) . ?
C34 C41 1.373(7) . ?
C34 C35 1.513(7) . ?
C35 C36 1.329(10) . ?
C35 C40 1.343(9) . ?
C36 C37 1.386(8) . ?
C37 C38 1.329(13) . ?
C38 C39 1.340(14) . ?
C39 C40 1.390(10) . ?
C41 N8 1.364(6) . ?
C41 C42 1.414(7) . ?
C42 C43 1.324(8) . ?
C43 C44 1.416(7) . ?
C44 N8 1.363(7) . ?
N1 Ni1 2.022(4) . ?
Ni1 N8 1.921(4) . ?
Ni1 N3 2.046(4) . ?
Ni1 S1 2.2451(17) . ?
Ni1 Cl1 2.2713(19) . ?
C45 N5 1.337(8) . ?
C45 C46 1.346(10) . ?
C46 C49 1.409(11) . ?
C46 C47 1.490(9) . ?
C47 C48 1.480(11) . ?
C49 C52 1.402(11) . ?
C49 C50 1.418(13) . ?
C50 C51 1.435(14) . ?
C52 N5 1.324(9) . ?
C52 C53 1.399(11) . ?
C53 O1 1.279(9) . ?
C53 C54 1.362(11) . ?
C54 C55 1.359(10) . ?
C55 O2 1.295(8) . ?
C55 C56 1.415(9) . ?
C56 N6 1.345(8) . ?
C56 C57 1.383(9) . ?
C57 C60 1.405(12) . ?
C57 C58 1.471(11) . ?
C58 C59 1.462(14) . ?
C60 C63 1.355(12) . ?
C60 C61 1.487(14) . ?
C61 C62 1.32(2) . ?
C63 N6 1.320(10) . ?
B1 F2 1.205(16) . ?
B1 O2 1.421(11) . ?
B1 F1 1.45(2) . ?
B1 O1 1.481(12) . ?
C64 Cl2 1.696(16) . ?
C64 Cl9 1.726(13) . ?
C64 Cl8 1.731(12) . ?
C64 Cl3 1.768(13) . ?
C65 Cl12 1.489(16) . ?
C65 Cl10 1.638(10) . ?
C65 Cl13 1.638(15) . ?
C65 Cl7 1.688(12) . ?
C65 Cl4 1.692(15) . ?
C65 Cl14 1.731(15) . ?
C65 Cl6 1.794(11) . ?
C65 Cl11 1.881(15) . ?

loop_
_geom_torsion_atom_site_label_1
_geom_torsion_atom_site_label_2
_geom_torsion_atom_site_label_3
_geom_torsion_atom_site_label_4
_geom_torsion
_geom_torsion_site_symmetry_1
_geom_torsion_site_symmetry_2
_geom_torsion_site_symmetry_3
_geom_torsion_site_symmetry_4
_geom_torsion_publ_flag
C6 C1 C2 C3 1.3(12) . . . . ?
C1 C2 C3 C4 -1.3(11) . . . . ?
C2 C3 C4 C5 0.3(10) . . . . ?
C3 C4 C5 C6 0.9(9) . . . . ?
C2 C1 C6 C5 -0.2(10) . . . . ?
C2 C1 C6 C7 -179.7(7) . . . . ?
C4 C5 C6 C1 -0.9(9) . . . . ?
C4 C5 C6 C7 178.6(5) . . . . ?
C1 C6 C7 C44 -87.9(7) . . . . ?
C5 C6 C7 C44 92.6(6) . . . . ?
C1 C6 C7 C8 91.8(7) . . . . ?
C5 C6 C7 C8 -87.8(6) . . . . ?
C44 C7 C8 N1 6.5(8) . . . . ?
C6 C7 C8 N1 -173.1(5) . . . . ?
C44 C7 C8 C9 -174.8(5) . . . . ?
C6 C7 C8 C9 5.6(7) . . . . ?
N1 C8 C9 C10 -0.4(6) . . . . ?
C7 C8 C9 C10 -179.3(5) . . . . ?
C8 C9 C10 C11 2.4(6) . . . . ?
C9 C10 C11 N1 -3.6(6) . . . . ?
C9 C10 C11 C12 170.1(5) . . . . ?
N1 C11 C12 C19 -11.8(8) . . . . ?
C10 C11 C12 C19 175.7(5) . . . . ?
N1 C11 C12 C13 163.1(5) . . . . ?
C10 C11 C12 C13 -9.3(7) . . . . ?
C19 C12 C13 C18 -52.9(7) . . . . ?
C11 C12 C13 C18 131.8(5) . . . . ?
C19 C12 C13 C14 126.8(6) . . . . ?
C11 C12 C13 C14 -48.4(7) . . . . ?
C18 C13 C14 C15 0.2(9) . . . . ?
C12 C13 C14 C15 -179.5(6) . . . . ?
C13 C14 C15 C16 1.0(12) . . . . ?
C14 C15 C16 C17 -3.9(15) . . . . ?
C15 C16 C17 C18 5.4(13) . . . . ?
C14 C13 C18 C17 1.6(9) . . . . ?
C12 C13 C18 C17 -178.7(6) . . . . ?
C16 C17 C18 C13 -4.2(11) . . . . ?
C11 C12 C19 C20 155.5(5) . . . . ?
C13 C12 C19 C20 -19.6(8) . . . . ?
C11 C12 C19 S1 -19.8(7) . . . . ?
C13 C12 C19 S1 165.2(4) . . . . ?
C12 C19 C20 C21 -165.8(5) . . . . ?
S1 C19 C20 C21 9.9(6) . . . . ?
C19 C20 C21 C22 -0.5(7) . . . . ?
C20 C21 C22 C23 165.5(6) . . . . ?
C20 C21 C22 S1 -9.2(6) . . . . ?
C21 C22 C23 C30 -157.8(6) . . . . ?
S1 C22 C23 C30 16.3(8) . . . . ?
C21 C22 C23 C24 23.6(9) . . . . ?
S1 C22 C23 C24 -162.3(4) . . . . ?
C22 C23 C24 C25 64.6(7) . . . . ?
C30 C23 C24 C25 -114.0(6) . . . . ?
C22 C23 C24 C29 -115.2(6) . . . . ?
C30 C23 C24 C29 66.2(8) . . . . ?
C29 C24 C25 C26 -0.5(10) . . . . ?
C23 C24 C25 C26 179.8(6) . . . . ?
C24 C25 C26 C27 0.5(10) . . . . ?
C25 C26 C27 C28 0.4(11) . . . . ?
C26 C27 C28 C29 -1.3(12) . . . . ?
C27 C28 C29 C24 1.3(12) . . . . ?
C25 C24 C29 C28 -0.4(10) . . . . ?
C23 C24 C29 C28 179.3(6) . . . . ?
C22 C23 C30 N3 11.4(9) . . . . ?
C24 C23 C30 N3 -170.1(5) . . . . ?
C22 C23 C30 C31 -173.2(6) . . . . ?
C24 C23 C30 C31 5.4(9) . . . . ?
N3 C30 C31 C32 -2.6(7) . . . . ?
C23 C30 C31 C32 -178.7(6) . . . . ?
C30 C31 C32 C33 2.7(7) . . . . ?
C31 C32 C33 N3 -1.9(7) . . . . ?
C31 C32 C33 C34 174.8(6) . . . . ?
N3 C33 C34 C41 1.9(9) . . . . ?
C32 C33 C34 C41 -174.2(6) . . . . ?
N3 C33 C34 C35 -177.0(5) . . . . ?
C32 C33 C34 C35 6.9(8) . . . . ?
C33 C34 C35 C36 -115.0(6) . . . . ?
C41 C34 C35 C36 66.0(8) . . . . ?
C33 C34 C35 C40 65.0(7) . . . . ?
C41 C34 C35 C40 -114.0(6) . . . . ?
C40 C35 C36 C37 -4.0(10) . . . . ?
C34 C35 C36 C37 176.0(6) . . . . ?
C35 C36 C37 C38 2.6(10) . . . . ?
C36 C37 C38 C39 -0.7(11) . . . . ?
C37 C38 C39 C40 0.2(10) . . . . ?
C36 C35 C40 C39 3.5(9) . . . . ?
C34 C35 C40 C39 -176.5(5) . . . . ?
C38 C39 C40 C35 -1.5(10) . . . . ?
C33 C34 C41 N8 -1.4(9) . . . . ?
C35 C34 C41 N8 177.6(5) . . . . ?
C33 C34 C41 C42 -180.0(6) . . . . ?
C35 C34 C41 C42 -1.0(9) . . . . ?
N8 C41 C42 C43 0.5(7) . . . . ?
C34 C41 C42 C43 179.2(6) . . . . ?
C41 C42 C43 C44 -0.3(7) . . . . ?
C8 C7 C44 N8 -6.0(9) . . . . ?
C6 C7 C44 N8 173.6(5) . . . . ?
C8 C7 C44 C43 169.4(5) . . . . ?
C6 C7 C44 C43 -11.0(8) . . . . ?
C42 C43 C44 N8 0.1(7) . . . . ?
C42 C43 C44 C7 -175.9(6) . . . . ?
C7 C8 N1 C11 177.1(5) . . . . ?
C9 C8 N1 C11 -1.8(5) . . . . ?
C7 C8 N1 Ni1 6.2(7) . . . . ?
C9 C8 N1 Ni1 -172.6(3) . . . . ?
C12 C11 N1 C8 -170.0(5) . . . . ?
C10 C11 N1 C8 3.3(5) . . . . ?
C12 C11 N1 Ni1 -0.3(7) . . . . ?
C10 C11 N1 Ni1 173.0(3) . . . . ?
N5 C45 C46 C49 1.6(9) . . . . ?
N5 C45 C46 C47 -179.2(7) . . . . ?
C45 C46 C47 C48 10.1(11) . . . . ?
C49 C46 C47 C48 -170.8(9) . . . . ?
C45 C46 C49 C52 -5.0(11) . . . . ?
C47 C46 C49 C52 175.8(8) . . . . ?
C45 C46 C49 C50 171.0(10) . . . . ?
C47 C46 C49 C50 -8.2(16) . . . . ?
C52 C49 C50 C51 -86.9(15) . . . . ?
C46 C49 C50 C51 98.2(12) . . . . ?
C46 C49 C52 N5 6.8(12) . . . . ?
C50 C49 C52 N5 -168.8(11) . . . . ?
C46 C49 C52 C53 180.0(10) . . . . ?
C50 C49 C52 C53 4(2) . . . . ?
N5 C52 C53 O1 178.8(9) . . . . ?
C49 C52 C53 O1 6.4(17) . . . . ?
N5 C52 C53 C54 -9.4(16) . . . . ?
C49 C52 C53 C54 178.2(11) . . . . ?
O1 C53 C54 C55 9.0(16) . . . . ?
C52 C53 C54 C55 -162.5(9) . . . . ?
C53 C54 C55 O2 -6.6(14) . . . . ?
C53 C54 C55 C56 174.7(9) . . . . ?
O2 C55 C56 N6 175.4(7) . . . . ?
C54 C55 C56 N6 -5.9(12) . . . . ?
O2 C55 C56 C57 -3.3(12) . . . . ?
C54 C55 C56 C57 175.5(8) . . . . ?
N6 C56 C57 C60 -3.7(9) . . . . ?
C55 C56 C57 C60 175.1(8) . . . . ?
N6 C56 C57 C58 176.7(8) . . . . ?
C55 C56 C57 C58 -4.5(14) . . . . ?
C56 C57 C58 C59 -73.3(10) . . . . ?
C60 C57 C58 C59 107.1(10) . . . . ?
C56 C57 C60 C63 4.4(10) . . . . ?
C58 C57 C60 C63 -175.9(9) . . . . ?
C56 C57 C60 C61 -177.5(12) . . . . ?
C58 C57 C60 C61 2.2(17) . . . . ?
C63 C60 C61 C62 91.1(16) . . . . ?
C57 C60 C61 C62 -86.7(15) . . . . ?
C57 C60 C63 N6 -3.7(12) . . . . ?
C61 C60 C63 N6 178.1(11) . . . . ?
C53 C52 N5 C45 -179.8(9) . . . . ?
C49 C52 N5 C45 -6.0(10) . . . . ?
C46 C45 N5 C52 2.8(9) . . . . ?
C60 C63 N6 C56 1.4(11) . . . . ?
C57 C56 N6 C63 1.5(9) . . . . ?
C55 C56 N6 C63 -177.4(8) . . . . ?
C54 C53 O1 B1 -4.2(18) . . . . ?
C52 C53 O1 B1 167.7(12) . . . . ?
F2 B1 O1 C53 126.2(11) . . . . ?
O2 B1 O1 C53 -2(2) . . . . ?
F1 B1 O1 C53 -118.6(11) . . . . ?
C54 C55 O2 B1 -0.5(15) . . . . ?
C56 C55 O2 B1 178.2(11) . . . . ?
F2 B1 O2 C55 -122.1(11) . . . . ?
F1 B1 O2 C55 123.2(9) . . . . ?
O1 B1 O2 C55 4.8(19) . . . . ?
C34 C33 N3 C30 -176.3(6) . . . . ?
C32 C33 N3 C30 0.3(6) . . . . ?
C34 C33 N3 Ni1 -5.6(8) . . . . ?
C32 C33 N3 Ni1 171.0(4) . . . . ?
C23 C30 N3 C33 177.3(6) . . . . ?
C31 C30 N3 C33 1.4(6) . . . . ?
C23 C30 N3 Ni1 7.5(9) . . . . ?
C31 C30 N3 Ni1 -168.5(4) . . . . ?
C23 C22 S1 C19 -162.5(5) . . . . ?
C21 C22 S1 C19 12.7(4) . . . . ?
C23 C22 S1 Ni1 -50.8(5) . . . . ?
C21 C22 S1 Ni1 124.3(4) . . . . ?
C12 C19 S1 C22 163.3(4) . . . . ?
C20 C19 S1 C22 -12.9(4) . . . . ?
C12 C19 S1 Ni1 52.0(4) . . . . ?
C20 C19 S1 Ni1 -124.1(3) . . . . ?
C34 C41 N8 C44 -179.2(5) . . . . ?
C42 C41 N8 C44 -0.4(6) . . . . ?
C34 C41 N8 Ni1 5.2(8) . . . . ?
C42 C41 N8 Ni1 -176.0(4) . . . . ?
C7 C44 N8 C41 176.3(5) . . . . ?
C43 C44 N8 C41 0.2(6) . . . . ?
C7 C44 N8 Ni1 -8.0(7) . . . . ?
C43 C44 N8 Ni1 176.0(4) . . . . ?
